data_7700699
loop_
_publ_author_name
'An, Yawen'
'Zhong, Yang'
'Sun, Tongqing'
'Wang, Haijun'
'Hu, Zhenpeng'
'Liu, Hongde'
'Liu, Shiguo'
'Kong, Yongfa'
'Xu, Jingjun'

_publ_section_title
;
 Synthesis, structure and characterization of
 M(IO<sub>3</sub>)<sub>2</sub>(HIO<sub>3</sub>) (M = Ca, Sr) as new
 anhydrous alkaline earth metal bis-iodate hydrogeniodate compounds.
;
_journal_issue 34
_journal_name_full 'Dalton transactions (Cambridge, England : 2003)'
_journal_page_first 13074
_journal_page_last 13080
_journal_paper_doi 10.1039/c9dt02575h
_journal_volume 48
_journal_year 2019
_chemical_formula_moiety 'Ca H I3 O9'
_chemical_formula_sum 'Ca H I3 O9'
_chemical_formula_weight 565.79
_space_group_crystal_system monoclinic
_space_group_IT_number 14
_space_group_name_Hall '-P 2ybc'
_space_group_name_H-M_alt 'P 1 21/c 1'
_symmetry_space_group_name_Hall '-P 2ybc'
_symmetry_space_group_name_H-M 'P 1 21/c 1'
_atom_sites_solution_hydrogens difmap
_atom_sites_solution_primary dual
_audit_creation_date 2019-07-10
_audit_creation_method
;
Olex2 1.2
(compiled 2018.04.26 svn.r3504 for OlexSys, GUI svn.r5492)
;
_audit_update_record
;
2019-07-21 deposited with the CCDC.    2019-07-30 downloaded from the CCDC.
;
_cell_angle_alpha 90
_cell_angle_beta 92.76(3)
_cell_angle_gamma 90
_cell_formula_units_Z 4
_cell_length_a 6.9647(14)
_cell_length_b 15.719(3)
_cell_length_c 7.2042(14)
_cell_measurement_reflns_used 3126
_cell_measurement_temperature 293(2)
_cell_measurement_theta_max 29.9975
_cell_measurement_theta_min 2.5915
_cell_volume 787.8(3)
_computing_molecular_graphics 'Olex2 (Dolomanov et al., 2009)'
_computing_publication_material 'Olex2 (Dolomanov et al., 2009)'
_computing_structure_refinement 'ShelXL (Sheldrick, 2015)'
_computing_structure_solution 'ShelXT (Sheldrick, 2015)'
_diffrn_ambient_temperature 293(2)
_diffrn_measured_fraction_theta_full 0.997
_diffrn_measured_fraction_theta_max 0.973
_diffrn_measurement_device_type 'multiwire proportional'
_diffrn_measurement_method 'phi and omega scans'
_diffrn_radiation_type 'Mo K\a'
_diffrn_radiation_wavelength 0.71073
_diffrn_reflns_av_R_equivalents 0.0442
_diffrn_reflns_av_unetI/netI 0.0335
_diffrn_reflns_Laue_measured_fraction_full 0.997
_diffrn_reflns_Laue_measured_fraction_max 0.973
_diffrn_reflns_limit_h_max 9
_diffrn_reflns_limit_h_min -9
_diffrn_reflns_limit_k_max 19
_diffrn_reflns_limit_k_min -22
_diffrn_reflns_limit_l_max 8
_diffrn_reflns_limit_l_min -10
_diffrn_reflns_number 7098
_diffrn_reflns_point_group_measured_fraction_full 0.997
_diffrn_reflns_point_group_measured_fraction_max 0.973
_diffrn_reflns_theta_full 25.242
_diffrn_reflns_theta_max 29.998
_diffrn_reflns_theta_min 2.928
_exptl_absorpt_coefficient_mu 12.578
_exptl_absorpt_correction_T_max 1.0000
_exptl_absorpt_correction_T_min 0.6283
_exptl_absorpt_correction_type multi-scan
_exptl_absorpt_process_details 'CrystalClear (Rigaku Inc., 2008)'
_exptl_crystal_colour colorless
_exptl_crystal_density_diffrn 4.770
_exptl_crystal_description block
_exptl_crystal_F_000 1008
_exptl_crystal_size_max 0.16
_exptl_crystal_size_mid 0.12
_exptl_crystal_size_min 0.11
_refine_diff_density_max 1.202
_refine_diff_density_min -2.524
_refine_diff_density_rms 0.452
_refine_ls_extinction_method none
_refine_ls_goodness_of_fit_ref 1.217
_refine_ls_hydrogen_treatment constr
_refine_ls_matrix_type full
_refine_ls_number_parameters 118
_refine_ls_number_reflns 2240
_refine_ls_number_restraints 0
_refine_ls_restrained_S_all 1.217
_refine_ls_R_factor_all 0.0358
_refine_ls_R_factor_gt 0.0346
_refine_ls_shift/su_max 0.001
_refine_ls_shift/su_mean 0.000
_refine_ls_structure_factor_coef Fsqd
_refine_ls_weighting_details 'w=1/[\s^2^(Fo^2^)+(0.0349P)^2^+7.5270P] where P=(Fo^2^+2Fc^2^)/3'
_refine_ls_weighting_scheme calc
_refine_ls_wR_factor_gt 0.0843
_refine_ls_wR_factor_ref 0.0850
_reflns_Friedel_coverage 0.000
_reflns_number_gt 2190
_reflns_number_total 2240
_reflns_threshold_expression 'I > 2\s(I)'
_cod_data_source_file c9dt02575h2.cif
_cod_data_source_block CaHI3O9
_cod_depositor_comments 'Adding full bibliography for 7700699--7700700.cif.'
_cod_database_code 7700699
_shelx_shelxl_version_number 2018/3
_shelx_space_group_comment
;
The symmetry employed for this shelxl refinement is uniquely defined
by the following loop, which should always be used as a source of
symmetry information in preference to the above space-group names.
They are only intended as comments.
;
_shelx_estimated_absorpt_t_max 0.338
_shelx_estimated_absorpt_t_min 0.238
_olex2_refinement_description
;
1. Fixed Uiso
 At 1.2 times of:
  All O(H) groups
2.a Riding coordinates:
 O6(H6)
;
_olex2_submission_special_instructions 'No special instructions were received'

loop_
_space_group_symop_operation_xyz
'x, y, z'
'-x, y+1/2, -z+1/2'
'-x, -y, -z'
'x, -y-1/2, z-1/2'

loop_
_atom_site_label
_atom_site_type_symbol
_atom_site_fract_x
_atom_site_fract_y
_atom_site_fract_z
_atom_site_U_iso_or_equiv
_atom_site_adp_type
_atom_site_occupancy
_atom_site_site_symmetry_order
_atom_site_calc_flag
_atom_site_refinement_flags_posn
I1 I 0.85860(5) 0.22751(2) 0.97855(5) 0.00859(10) Uani 1 1 d .
I2 I 0.39268(5) 0.31679(2) 0.87569(5) 0.00933(10) Uani 1 1 d .
I3 I 0.26999(5) 0.47287(2) 1.36963(5) 0.00963(10) Uani 1 1 d .
Ca1 Ca 0.22814(19) 0.54636(8) 0.86712(18) 0.0125(2) Uani 1 1 d .
O1 O 0.8756(8) 0.1802(3) 0.7468(6) 0.0154(9) Uani 1 1 d .
O2 O 0.8518(7) 0.3366(3) 0.8878(6) 0.0136(9) Uani 1 1 d .
O3 O 0.5979(7) 0.2168(3) 0.9969(7) 0.0161(9) Uani 1 1 d .
O4 O 0.4679(7) 0.3844(3) 1.0655(7) 0.0190(10) Uani 1 1 d .
O5 O 0.2277(7) 0.2464(3) 0.9848(8) 0.0187(10) Uani 1 1 d .
O6 O 0.1876(7) 0.3936(3) 0.7874(7) 0.0135(9) Uani 1 1 d .
H6 H 0.088510 0.374038 0.837204 0.016 Uiso 1 1 d R
O7 O 0.1173(7) 0.4855(3) 1.1602(6) 0.0133(9) Uani 1 1 d .
O8 O 0.1742(7) 0.5532(3) 1.5184(6) 0.0150(9) Uani 1 1 d .
O9 O 0.4854(7) 0.5262(3) 1.2996(7) 0.0162(9) Uani 1 1 d .

loop_
_atom_site_aniso_label
_atom_site_aniso_U_11
_atom_site_aniso_U_22
_atom_site_aniso_U_33
_atom_site_aniso_U_23
_atom_site_aniso_U_13
_atom_site_aniso_U_12
I1 0.00856(19) 0.00825(18) 0.00901(17) 0.00138(12) 0.00085(12) 0.00080(12)
I2 0.00862(19) 0.00859(18) 0.01086(18) -0.00048(12) 0.00123(12) -0.00025(13)
I3 0.01003(19) 0.00867(18) 0.01011(17) 0.00002(12) -0.00040(13) -0.00052(13)
Ca1 0.0115(5) 0.0120(5) 0.0139(5) 0.0000(4) 0.0006(4) -0.0016(4)
O1 0.027(3) 0.011(2) 0.0088(19) -0.0025(16) 0.0031(17) -0.0014(19)
O2 0.018(2) 0.010(2) 0.013(2) 0.0013(16) 0.0021(17) 0.0014(17)
O3 0.010(2) 0.018(2) 0.020(2) 0.0072(19) 0.0023(17) 0.0022(18)
O4 0.017(2) 0.024(3) 0.016(2) -0.0107(19) 0.0019(18) -0.001(2)
O5 0.011(2) 0.013(2) 0.032(3) 0.008(2) 0.0018(19) -0.0040(18)
O6 0.009(2) 0.010(2) 0.021(2) 0.0015(17) 0.0004(17) 0.0015(16)
O7 0.012(2) 0.015(2) 0.012(2) 0.0002(16) -0.0038(16) 0.0003(17)
O8 0.017(2) 0.013(2) 0.016(2) -0.0054(17) 0.0035(17) -0.0008(18)
O9 0.011(2) 0.019(2) 0.018(2) 0.0000(18) 0.0057(17) -0.0050(18)

loop_
_atom_type_symbol
_atom_type_description
_atom_type_scat_dispersion_real
_atom_type_scat_dispersion_imag
_atom_type_scat_source
I I -0.4742 1.8119 'International Tables Vol C Tables 4.2.6.8 and 6.1.1.4'
H H 0.0000 0.0000 'International Tables Vol C Tables 4.2.6.8 and 6.1.1.4'
O O 0.0106 0.0060 'International Tables Vol C Tables 4.2.6.8 and 6.1.1.4'
Ca Ca 0.2262 0.3064 'International Tables Vol C Tables 4.2.6.8 and 6.1.1.4'

loop_
_geom_angle_atom_site_label_1
_geom_angle_atom_site_label_2
_geom_angle_atom_site_label_3
_geom_angle
_geom_angle_site_symmetry_1
_geom_angle_site_symmetry_3
O1 I1 Ca1 131.77(15) . 3_667
O1 I1 Ca1 37.10(11) 4_566 3_667
O1 I1 O1 165.45(18) . 4_566
O2 I1 Ca1 39.16(14) . 3_667
O2 I1 O1 93.2(2) . .
O2 I1 O1 73.92(18) . 4_566
O3 I1 Ca1 83.82(16) . 3_667
O3 I1 O1 97.8(2) . .
O3 I1 O1 90.5(2) . 4_566
O3 I1 O2 95.9(2) . .
O3 I2 Ca1 148.27(14) . .
O4 I2 Ca1 61.56(18) . .
O4 I2 O3 87.8(2) . .
O4 I2 O5 101.6(3) . .
O4 I2 O6 93.7(2) . .
O5 I2 Ca1 113.17(17) . .
O5 I2 O3 79.1(2) . .
O5 I2 O6 92.8(2) . .
O6 I2 Ca1 35.86(14) . .
O6 I2 O3 171.90(19) . .
Ca1 I3 Ca1 143.40(4) 1_556 .
O7 I3 Ca1 32.77(15) . .
O7 I3 Ca1 133.20(15) . 1_556
O8 I3 Ca1 109.86(16) . .
O8 I3 Ca1 34.68(16) . 1_556
O8 I3 O7 101.5(2) . .
O8 I3 O9 100.2(2) . .
O9 I3 Ca1 67.69(17) . .
O9 I3 Ca1 102.99(16) . 1_556
O9 I3 O7 100.3(2) . .
I1 Ca1 I2 160.68(4) 3_667 .
I1 Ca1 I3 125.81(4) 3_667 1_554
I1 Ca1 I3 90.67(3) 3_667 .
I2 Ca1 I3 71.65(3) . .
I2 Ca1 I3 71.81(3) . 1_554
I3 Ca1 I3 143.40(4) 1_554 .
O1 Ca1 I1 38.14(12) 2_656 3_667
O1 Ca1 I2 160.59(12) 2_656 .
O1 Ca1 I3 127.68(12) 2_656 .
O1 Ca1 I3 88.79(12) 2_656 1_554
O1 Ca1 O2 62.50(16) 2_656 3_667
O1 Ca1 O4 85.3(2) 2_656 3_667
O1 Ca1 O6 138.84(18) 2_656 .
O1 Ca1 O7 82.60(18) 2_656 3_567
O1 Ca1 O7 122.61(17) 2_656 .
O1 Ca1 O8 65.62(16) 2_656 1_554
O1 Ca1 O9 116.94(17) 2_656 3_667
O2 Ca1 I1 26.17(10) 3_667 3_667
O2 Ca1 I2 136.89(11) 3_667 .
O2 Ca1 I3 65.26(10) 3_667 .
O2 Ca1 I3 151.29(11) 3_667 1_554
O2 Ca1 O9 142.96(16) 3_667 3_667
O4 Ca1 I1 70.57(13) 3_667 3_667
O4 Ca1 I2 99.50(14) 3_667 .
O4 Ca1 I3 85.35(13) 3_667 .
O4 Ca1 I3 102.80(12) 3_667 1_554
O4 Ca1 O2 76.17(16) 3_667 3_667
O4 Ca1 O6 124.95(17) 3_667 .
O4 Ca1 O7 162.97(17) 3_667 3_567
O4 Ca1 O7 108.06(17) 3_667 .
O4 Ca1 O8 105.57(17) 3_667 1_554
O4 Ca1 O9 67.07(16) 3_667 3_667
O6 Ca1 I1 163.62(12) . 3_667
O6 Ca1 I2 27.44(11) . .
O6 Ca1 I3 85.91(12) . .
O6 Ca1 I3 59.97(12) . 1_554
O6 Ca1 O2 143.82(16) . 3_667
O6 Ca1 O8 78.54(16) . 1_554
O6 Ca1 O9 63.66(15) . 3_667
O7 Ca1 I1 92.98(12) . 3_667
O7 Ca1 I1 92.59(12) 3_567 3_667
O7 Ca1 I2 73.97(12) . .
O7 Ca1 I2 95.84(12) 3_567 .
O7 Ca1 I3 136.88(12) . 1_554
O7 Ca1 I3 88.96(12) 3_567 1_554
O7 Ca1 I3 23.37(11) . .
O7 Ca1 I3 92.54(11) 3_567 .
O7 Ca1 O2 67.22(15) . 3_667
O7 Ca1 O2 87.58(16) 3_567 3_667
O7 Ca1 O6 71.60(16) 3_567 .
O7 Ca1 O6 77.66(16) . .
O7 Ca1 O7 69.21(17) 3_567 .
O7 Ca1 O8 145.87(17) . 1_554
O7 Ca1 O8 80.26(16) 3_567 1_554
O7 Ca1 O9 129.43(16) 3_567 3_667
O7 Ca1 O9 119.67(16) . 3_667
O8 Ca1 I1 103.55(12) 1_554 3_667
O8 Ca1 I2 95.01(12) 1_554 .
O8 Ca1 I3 24.01(11) 1_554 1_554
O8 Ca1 I3 164.25(12) 1_554 .
O8 Ca1 O2 127.77(16) 1_554 3_667
O8 Ca1 O9 69.19(16) 1_554 3_667
O9 Ca1 I1 132.50(11) 3_667 3_667
O9 Ca1 I2 50.22(11) 3_667 .
O9 Ca1 I3 106.11(12) 3_667 .
O9 Ca1 I3 48.95(11) 3_667 1_554
I1 O1 I1 118.8(2) . 4_565
I1 O1 Ca1 130.2(2) . 2_646
Ca1 O1 I1 104.77(18) 2_646 4_565
I1 O2 Ca1 114.7(2) . 3_667
I1 O3 I2 121.0(2) . .
I2 O4 Ca1 130.1(3) . 3_667
I2 O6 Ca1 116.7(2) . .
I2 O6 H6 103.6 . .
Ca1 O6 H6 109.7 . .
I3 O7 Ca1 123.9(2) . .
I3 O7 Ca1 125.2(2) . 3_567
Ca1 O7 Ca1 110.79(17) 3_567 .
I3 O8 Ca1 121.3(2) . 1_556
I3 O9 Ca1 125.6(2) . 3_667

loop_
_geom_bond_atom_site_label_1
_geom_bond_atom_site_label_2
_geom_bond_distance
_geom_bond_site_symmetry_2
I1 Ca1 3.7817(15) 3_667
I1 O1 1.837(5) .
I1 O1 2.415(5) 4_566
I1 O2 1.835(5) .
I1 O3 1.835(5) .
I2 Ca1 3.7859(15) .
I2 O3 2.271(5) .
I2 O4 1.790(5) .
I2 O5 1.803(5) .
I2 O6 1.953(5) .
I3 Ca1 3.7901(15) 1_556
I3 Ca1 3.7979(15) .
I3 O7 1.814(4) .
I3 O8 1.805(5) .
I3 O9 1.811(5) .
Ca1 O1 2.359(5) 2_656
Ca1 O2 2.628(5) 3_667
Ca1 O4 2.409(5) 3_667
Ca1 O6 2.483(5) .
Ca1 O7 2.475(5) .
Ca1 O7 2.456(5) 3_567
Ca1 O8 2.524(5) 1_554
Ca1 O9 2.637(5) 3_667
O6 H6 0.8502 .

loop_
_geom_torsion_atom_site_label_1
_geom_torsion_atom_site_label_2
_geom_torsion_atom_site_label_3
_geom_torsion_atom_site_label_4
_geom_torsion
_geom_torsion_site_symmetry_1
_geom_torsion_site_symmetry_4
Ca1 I1 O1 I1 3.8(4) 3_667 4_565
Ca1 I1 O1 Ca1 -143.9(2) 3_667 2_646
Ca1 I1 O3 I2 46.3(2) 3_667 .
Ca1 I2 O4 Ca1 -102.2(4) . 3_667
Ca1 I3 O7 Ca1 125.2(2) 1_556 .
Ca1 I3 O7 Ca1 -175.9(5) . 3_567
Ca1 I3 O7 Ca1 -50.7(4) 1_556 3_567
Ca1 I3 O8 Ca1 -167.98(18) . 1_556
Ca1 I3 O9 Ca1 -85.7(3) . 3_667
Ca1 I3 O9 Ca1 131.6(2) 1_556 3_667
O1 I1 O1 I1 -31.6(13) 4_566 4_565
O1 I1 O1 Ca1 -179.2(8) 4_566 2_646
O1 I1 O2 Ca1 -16.1(2) 4_566 3_667
O1 I1 O2 Ca1 170.8(2) . 3_667
O1 I1 O3 I2 -85.1(3) . .
O1 I1 O3 I2 82.9(3) 4_566 .
O2 I1 O1 I1 -4.0(3) . 4_565
O2 I1 O1 Ca1 -151.6(3) . 2_646
O2 I1 O3 I2 9.0(3) . .
O3 I1 O1 I1 92.4(3) . 4_565
O3 I1 O1 Ca1 -55.2(4) . 2_646
O3 I1 O2 Ca1 72.6(3) . 3_667
O3 I2 O4 Ca1 69.3(3) . 3_667
O5 I2 O4 Ca1 147.6(3) . 3_667
O6 I2 O4 Ca1 -118.7(4) . 3_667
O7 I3 O8 Ca1 159.0(3) . 1_556
O7 I3 O9 Ca1 -89.3(3) . 3_667
O8 I3 O7 Ca1 -66.9(3) . 3_567
O8 I3 O7 Ca1 108.9(3) . .
O8 I3 O9 Ca1 166.9(3) . 3_667
O9 I3 O7 Ca1 -169.6(3) . 3_567
O9 I3 O7 Ca1 6.3(3) . .
O9 I3 O8 Ca1 -98.2(3) . 1_556
